data_7039229
loop_
_publ_author_name
'Patchett, Ruth'
'Chaplin, Adrian B.'

_publ_section_title
;
 Coordination chemistry of a calix[4]arene-based NHC ligand: dinuclear
 complexes and comparison to I(i)Pr2Me2.
;
_journal_issue 21
_journal_name_full 'Dalton transactions (Cambridge, England : 2003)'
_journal_page_first 8945
_journal_page_last 8955
_journal_paper_doi 10.1039/c6dt01001f
_journal_volume 45
_journal_year 2016
_chemical_formula_moiety 'C19 H32 I N2 Rh'
_chemical_formula_sum 'C19 H32 I N2 Rh'
_chemical_formula_weight 518.27
_chemical_melting_point ?
_space_group_crystal_system monoclinic
_space_group_IT_number 14
_space_group_name_Hall '-P 2ybc'
_space_group_name_H-M_alt 'P 1 21/c 1'
_symmetry_space_group_name_Hall '-P 2ybc'
_symmetry_space_group_name_H-M 'P 1 21/c 1'
_atom_sites_solution_hydrogens geom
_atom_sites_solution_primary direct
_atom_sites_solution_secondary difmap
_audit_creation_date 2015-07-23
_audit_creation_method
;
Olex2 1.2
(compiled 2015.01.26 svn.r3151 for OlexSys, GUI svn.r4998)
;
_audit_update_record
;
2016-01-21 deposited with the CCDC.
2016-05-03 downloaded from the CCDC.
;
_cell_angle_alpha 90
_cell_angle_beta 96.9118(10)
_cell_angle_gamma 90
_cell_formula_units_Z 4
_cell_length_a 10.94671(13)
_cell_length_b 13.02535(13)
_cell_length_c 14.51455(15)
_cell_measurement_reflns_used 17947
_cell_measurement_temperature 150(2)
_cell_measurement_theta_max 34.1850
_cell_measurement_theta_min 3.1270
_cell_volume 2054.51(4)
_computing_cell_refinement
;
CrysAlisPro, Agilent Technologies,
Version 1.171.37.33 (release 27-03-2014 CrysAlis171 .NET)
(compiled Mar 27 2014,17:12:48)
;
_computing_data_collection
;
CrysAlisPro, Agilent Technologies,
Version 1.171.37.33 (release 27-03-2014 CrysAlis171 .NET)
(compiled Mar 27 2014,17:12:48)
;
_computing_data_reduction
;
CrysAlisPro, Agilent Technologies,
Version 1.171.37.33 (release 27-03-2014 CrysAlis171 .NET)
(compiled Mar 27 2014,17:12:48)
;
_computing_molecular_graphics 'Olex2 (Dolomanov et al., 2009)'
_computing_publication_material 'Olex2 (Dolomanov et al., 2009)'
_computing_structure_refinement 'ShelXL (Sheldrick, 2008)'
_computing_structure_solution 'ShelXS (Sheldrick, 2008)'
_diffrn_ambient_temperature 150(2)
_diffrn_detector 'CCD plate'
_diffrn_detector_area_resol_mean 10.2833
_diffrn_detector_type Ruby
_diffrn_measured_fraction_theta_full 0.999
_diffrn_measured_fraction_theta_max 0.999
_diffrn_measurement_details
;
  1 omega   32.00  112.00   1.0000    2.0000
omega____ theta____ kappa____ phi______ frames
    -       23.1653 -178.0000 -120.0000 80

  2 omega   -6.00   97.00   1.0000    2.0000
omega____ theta____ kappa____ phi______ frames
    -       23.1653   57.0000   90.0000 103

  3 omega   -6.00   97.00   1.0000    2.0000
omega____ theta____ kappa____ phi______ frames
    -       23.1653   57.0000    0.0000 103

  4 omega  -56.00   57.00   1.0000    2.0000
omega____ theta____ kappa____ phi______ frames
    -       23.1653  -77.0000  -90.0000 113

  5 omega   -3.00   99.00   1.0000    2.0000
omega____ theta____ kappa____ phi______ frames
    -       23.1653   38.0000 -120.0000 102

  6 omega  -66.00  -41.00   1.0000    2.0000
omega____ theta____ kappa____ phi______ frames
    -       23.1653    0.0000  -60.0000 25

  7 omega -114.00  -57.00   1.0000    2.0000
omega____ theta____ kappa____ phi______ frames
    -      -24.2590 -178.0000  -60.0000 57
;
_diffrn_measurement_device 'four-circle diffractometer'
_diffrn_measurement_device_type 'Oxford Diffraction: Xcalibur, Ruby, Gemini'
_diffrn_measurement_method '\w scans'
_diffrn_orient_matrix_UB_11 0.0275312000
_diffrn_orient_matrix_UB_12 0.0408149000
_diffrn_orient_matrix_UB_13 -0.0224260000
_diffrn_orient_matrix_UB_21 0.0511616000
_diffrn_orient_matrix_UB_22 -0.0318197000
_diffrn_orient_matrix_UB_23 -0.0056231000
_diffrn_orient_matrix_UB_31 -0.0297365000
_diffrn_orient_matrix_UB_32 -0.0169530000
_diffrn_orient_matrix_UB_33 -0.0434593000
_diffrn_radiation_monochromator graphite
_diffrn_radiation_probe x-ray
_diffrn_radiation_type MoK\a
_diffrn_radiation_wavelength 0.71073
_diffrn_reflns_av_R_equivalents 0.0343
_diffrn_reflns_av_unetI/netI 0.0208
_diffrn_reflns_Laue_measured_fraction_full 0.999
_diffrn_reflns_Laue_measured_fraction_max 0.999
_diffrn_reflns_limit_h_max 13
_diffrn_reflns_limit_h_min -13
_diffrn_reflns_limit_k_max 16
_diffrn_reflns_limit_k_min -16
_diffrn_reflns_limit_l_max 18
_diffrn_reflns_limit_l_min -18
_diffrn_reflns_number 25165
_diffrn_reflns_point_group_measured_fraction_full 0.999
_diffrn_reflns_point_group_measured_fraction_max 0.999
_diffrn_reflns_theta_full 26.372
_diffrn_reflns_theta_max 26.372
_diffrn_reflns_theta_min 2.932
_diffrn_source 'Enhance (Mo) X-ray Source'
_exptl_absorpt_coefficient_mu 2.336
_exptl_absorpt_correction_T_max 1.00000
_exptl_absorpt_correction_T_min 0.90068
_exptl_absorpt_correction_type multi-scan
_exptl_absorpt_process_details
;
CrysAlisPro, Agilent Technologies,
Version 1.171.37.33 (release 27-03-2014 CrysAlis171 .NET)
(compiled Mar 27 2014,17:12:48)
Empirical absorption correction using spherical harmonics,
 implemented in SCALE3 ABSPACK scaling algorithm.
;
_exptl_crystal_colour yellow
_exptl_crystal_colour_primary yellow
_exptl_crystal_density_diffrn 1.676
_exptl_crystal_density_meas ?
_exptl_crystal_description prism
_exptl_crystal_F_000 1032
_exptl_crystal_size_max 0.21
_exptl_crystal_size_mid 0.2
_exptl_crystal_size_min 0.2
_refine_diff_density_max 0.701
_refine_diff_density_min -0.851
_refine_diff_density_rms 0.280
_refine_ls_extinction_method none
_refine_ls_goodness_of_fit_ref 1.231
_refine_ls_hydrogen_treatment constr
_refine_ls_matrix_type full
_refine_ls_number_parameters 214
_refine_ls_number_reflns 4192
_refine_ls_number_restraints 0
_refine_ls_restrained_S_all 1.231
_refine_ls_R_factor_all 0.0227
_refine_ls_R_factor_gt 0.0183
_refine_ls_shift/su_max 0.002
_refine_ls_shift/su_mean 0.000
_refine_ls_structure_factor_coef Fsqd
_refine_ls_weighting_details 'w=1/[\s^2^(Fo^2^)+(0.0338P)^2^] where P=(Fo^2^+2Fc^2^)/3'
_refine_ls_weighting_scheme calc
_refine_ls_wR_factor_gt 0.0507
_refine_ls_wR_factor_ref 0.0636
_reflns_Friedel_coverage 0.000
_reflns_number_gt 3853
_reflns_number_total 4192
_reflns_threshold_expression 'I > 2\s(I)'
_cod_data_source_file c6dt01001f2.cif
_cod_data_source_block 0134abc14
_cod_depositor_comments
;
The following automatic conversions were performed:

'_chemical_melting_point' value 'not measured' was changed to '?' -
the value is undefined or not given.

'_exptl_crystal_density_meas' value 'not measured' was changed to '?'
- the value is perceived as not measured.

Automatic conversion script
Id: cif_fix_values 4268 2015-11-12 08:31:59Z antanas 

 Adding full bibliography for 7039227--7039236.cif.
;
_cod_database_code 7039229
_shelx_space_group_comment
;
The symmetry employed for this shelxl refinement is uniquely defined
by the following loop, which should always be used as a source of
symmetry information in preference to the above space-group names.
They are only intended as comments.
;
_olex2_refinement_description
;
1. Fixed Uiso
 At 1.2 times of:
  All C(H) groups, All C(H,H) groups
 At 1.5 times of:
  All C(H,H,H) groups
2.a Ternary CH refined with riding coordinates:
 C3(H3), C4(H4), C7(H7), C8(H8), C16(H16), C19(H19)
2.b Secondary CH2 refined with riding coordinates:
 C5(H5A,H5B), C6(H6A,H6B), C9(H9A,H9B), C10(H10A,H10B)
2.c Idealised Me refined as rotating group:
 C17(H17A,H17B,H17C), C18(H18A,H18B,H18C), C20(H20A,H20B,H20C), C21(H21A,H21B,
 H21C), C22(H22A,H22B,H22C), C23(H23A,H23B,H23C)
;
_shelx_shelxl_version_number 2014/7
_olex2_submission_special_instructions 'No special instructions were received'

loop_
_space_group_symop_operation_xyz
'x, y, z'
'-x, y+1/2, -z+1/2'
'-x, -y, -z'
'x, -y-1/2, z-1/2'

loop_
_atom_site_label
_atom_site_type_symbol
_atom_site_fract_x
_atom_site_fract_y
_atom_site_fract_z
_atom_site_U_iso_or_equiv
_atom_site_adp_type
_atom_site_occupancy
_atom_site_site_symmetry_order
_atom_site_calc_flag
_atom_site_refinement_flags_posn
I2 I 0.72655(2) 0.68289(2) 0.11403(2) 0.02106(7) Uani 1 1 d .
Rh1 Rh 0.68976(2) 0.53394(2) 0.23434(2) 0.01269(7) Uani 1 1 d .
N12 N 0.79563(19) 0.38834(15) 0.09875(14) 0.0158(4) Uani 1 1 d .
N15 N 0.93684(19) 0.44610(16) 0.20244(14) 0.0166(4) Uani 1 1 d .
C3 C 0.5205(2) 0.6056(2) 0.27818(18) 0.0186(5) Uani 1 1 d .
H3 H 0.4814 0.6584 0.2341 0.022 Uiso 1 1 calc R
C4 C 0.6220(2) 0.63999(19) 0.33483(18) 0.0184(5) Uani 1 1 d .
H4 H 0.6426 0.7136 0.3247 0.022 Uiso 1 1 calc R
C5 C 0.6672(3) 0.6009(2) 0.43037(18) 0.0231(6) Uani 1 1 d .
H5A H 0.6152 0.6300 0.4752 0.028 Uiso 1 1 calc R
H5B H 0.7524 0.6254 0.4480 0.028 Uiso 1 1 calc R
C6 C 0.6654(3) 0.4824(2) 0.43773(18) 0.0214(6) Uani 1 1 d .
H6A H 0.7260 0.4604 0.4901 0.026 Uiso 1 1 calc R
H6B H 0.5829 0.4599 0.4509 0.026 Uiso 1 1 calc R
C7 C 0.6955(2) 0.43126(19) 0.34917(17) 0.0182(5) Uani 1 1 d .
H7 H 0.7703 0.3866 0.3577 0.022 Uiso 1 1 calc R
C8 C 0.6057(2) 0.39943(19) 0.27709(18) 0.0194(5) Uani 1 1 d .
H8 H 0.6287 0.3360 0.2444 0.023 Uiso 1 1 calc R
C9 C 0.4687(3) 0.4151(2) 0.2738(2) 0.0252(6) Uani 1 1 d .
H9A H 0.4356 0.3638 0.3146 0.030 Uiso 1 1 calc R
H9B H 0.4295 0.4027 0.2097 0.030 Uiso 1 1 calc R
C10 C 0.4332(2) 0.5231(2) 0.3041(2) 0.0241(6) Uani 1 1 d .
H10A H 0.3489 0.5392 0.2748 0.029 Uiso 1 1 calc R
H10B H 0.4322 0.5236 0.3722 0.029 Uiso 1 1 calc R
C11 C 0.8139(2) 0.44986(18) 0.17441(17) 0.0145(5) Uani 1 1 d .
C13 C 0.9078(2) 0.3476(2) 0.07864(18) 0.0201(5) Uani 1 1 d .
C14 C 0.9961(2) 0.3837(2) 0.14364(18) 0.0196(5) Uani 1 1 d .
C16 C 0.6723(2) 0.3782(2) 0.04590(17) 0.0189(5) Uani 1 1 d .
H16 H 0.6137 0.4141 0.0828 0.023 Uiso 1 1 calc R
C17 C 0.6644(3) 0.4328(2) -0.04719(19) 0.0295(7) Uani 1 1 d .
H17A H 0.6960 0.5029 -0.0380 0.044 Uiso 1 1 calc GR
H17B H 0.5784 0.4351 -0.0753 0.044 Uiso 1 1 calc GR
H17C H 0.7137 0.3955 -0.0883 0.044 Uiso 1 1 calc GR
C18 C 0.6295(3) 0.2670(2) 0.0363(2) 0.0302(7) Uani 1 1 d .
H18A H 0.6761 0.2312 -0.0076 0.045 Uiso 1 1 calc GR
H18B H 0.5416 0.2651 0.0133 0.045 Uiso 1 1 calc GR
H18C H 0.6433 0.2331 0.0969 0.045 Uiso 1 1 calc GR
C19 C 0.9918(2) 0.5101(2) 0.28112(18) 0.0209(6) Uani 1 1 d .
H19 H 0.9213 0.5401 0.3100 0.025 Uiso 1 1 calc R
C20 C 1.0630(3) 0.6004(2) 0.2482(2) 0.0304(7) Uani 1 1 d .
H20A H 1.1320 0.5749 0.2175 0.046 Uiso 1 1 calc GR
H20B H 1.0944 0.6429 0.3016 0.046 Uiso 1 1 calc GR
H20C H 1.0084 0.6417 0.2043 0.046 Uiso 1 1 calc GR
C21 C 1.0659(3) 0.4464(3) 0.3565(2) 0.0332(7) Uani 1 1 d .
H21A H 1.0187 0.3852 0.3695 0.050 Uiso 1 1 calc GR
H21B H 1.0826 0.4876 0.4131 0.050 Uiso 1 1 calc GR
H21C H 1.1438 0.4256 0.3353 0.050 Uiso 1 1 calc GR
C22 C 0.9220(3) 0.2738(2) 0.0011(2) 0.0302(7) Uani 1 1 d .
H22A H 0.8932 0.2057 0.0173 0.045 Uiso 1 1 calc GR
H22B H 1.0089 0.2699 -0.0088 0.045 Uiso 1 1 calc GR
H22C H 0.8732 0.2978 -0.0559 0.045 Uiso 1 1 calc GR
C23 C 1.1308(3) 0.3598(2) 0.1561(2) 0.0304(7) Uani 1 1 d .
H23A H 1.1777 0.4232 0.1701 0.046 Uiso 1 1 calc GR
H23B H 1.1541 0.3295 0.0989 0.046 Uiso 1 1 calc GR
H23C H 1.1491 0.3112 0.2074 0.046 Uiso 1 1 calc GR

loop_
_atom_site_aniso_label
_atom_site_aniso_U_11
_atom_site_aniso_U_22
_atom_site_aniso_U_33
_atom_site_aniso_U_23
_atom_site_aniso_U_13
_atom_site_aniso_U_12
I2 0.02500(11) 0.01678(11) 0.02230(11) 0.00546(6) 0.00648(8) 0.00164(6)
Rh1 0.01274(11) 0.01204(11) 0.01363(11) -0.00007(7) 0.00295(8) 0.00010(7)
N12 0.0181(11) 0.0157(10) 0.0142(10) -0.0018(8) 0.0043(9) 0.0001(8)
N15 0.0140(11) 0.0189(11) 0.0166(11) 0.0005(9) 0.0014(9) 0.0029(8)
C3 0.0153(13) 0.0197(13) 0.0218(13) -0.0018(11) 0.0066(10) 0.0046(10)
C4 0.0217(14) 0.0148(12) 0.0198(13) -0.0051(10) 0.0066(11) 0.0031(10)
C5 0.0282(15) 0.0227(14) 0.0182(13) -0.0054(11) 0.0013(11) -0.0010(11)
C6 0.0238(14) 0.0253(14) 0.0151(13) 0.0008(11) 0.0017(11) 0.0003(11)
C7 0.0223(14) 0.0155(12) 0.0181(13) 0.0048(10) 0.0076(11) 0.0031(10)
C8 0.0273(14) 0.0119(12) 0.0210(13) 0.0001(10) 0.0107(11) -0.0039(10)
C9 0.0246(15) 0.0262(15) 0.0257(14) -0.0030(12) 0.0067(12) -0.0122(12)
C10 0.0157(13) 0.0326(16) 0.0245(14) -0.0002(12) 0.0046(11) -0.0013(11)
C11 0.0156(12) 0.0125(11) 0.0160(12) 0.0023(9) 0.0037(10) -0.0013(9)
C13 0.0229(14) 0.0172(13) 0.0214(13) -0.0009(11) 0.0082(11) 0.0031(11)
C14 0.0175(13) 0.0228(14) 0.0200(13) 0.0015(11) 0.0077(11) 0.0060(10)
C16 0.0172(13) 0.0218(13) 0.0174(13) -0.0021(10) 0.0006(10) -0.0028(10)
C17 0.0342(17) 0.0333(16) 0.0197(14) 0.0002(12) -0.0011(12) -0.0047(13)
C18 0.0283(16) 0.0266(15) 0.0352(17) -0.0076(13) 0.0020(13) -0.0077(12)
C19 0.0163(13) 0.0263(14) 0.0195(13) -0.0053(11) 0.0000(11) -0.0005(11)
C20 0.0240(15) 0.0307(16) 0.0359(17) -0.0002(13) 0.0003(13) -0.0056(13)
C21 0.0295(17) 0.0435(19) 0.0244(15) 0.0011(13) -0.0055(13) 0.0026(14)
C22 0.0322(16) 0.0336(16) 0.0262(15) -0.0093(13) 0.0092(13) 0.0053(13)
C23 0.0196(15) 0.0407(17) 0.0319(16) 0.0002(13) 0.0074(12) 0.0105(13)

loop_
_atom_type_symbol
_atom_type_description
_atom_type_scat_dispersion_real
_atom_type_scat_dispersion_imag
_atom_type_scat_source
C C 0.0033 0.0016 'International Tables Vol C Tables 4.2.6.8 and 6.1.1.4'
H H 0.0000 0.0000 'International Tables Vol C Tables 4.2.6.8 and 6.1.1.4'
I I -0.4742 1.8119 'International Tables Vol C Tables 4.2.6.8 and 6.1.1.4'
N N 0.0061 0.0033 'International Tables Vol C Tables 4.2.6.8 and 6.1.1.4'
Rh Rh -1.1178 0.9187 'International Tables Vol C Tables 4.2.6.8 and 6.1.1.4'

loop_
_geom_angle_atom_site_label_1
_geom_angle_atom_site_label_2
_geom_angle_atom_site_label_3
_geom_angle
C3 Rh1 I2 94.47(7)
C4 Rh1 I2 93.82(7)
C4 Rh1 C3 36.10(9)
C7 Rh1 I2 166.77(7)
C7 Rh1 C3 89.24(10)
C7 Rh1 C4 81.73(10)
C8 Rh1 I2 154.35(7)
C8 Rh1 C3 81.78(10)
C8 Rh1 C4 97.62(10)
C8 Rh1 C7 38.82(10)
C11 Rh1 I2 87.15(7)
C11 Rh1 C3 166.45(10)
C11 Rh1 C4 157.31(10)
C11 Rh1 C7 92.21(10)
C11 Rh1 C8 90.93(10)
C11 N12 C13 110.2(2)
C11 N12 C16 120.7(2)
C13 N12 C16 128.9(2)
C11 N15 C14 110.8(2)
C11 N15 C19 120.4(2)
C14 N15 C19 128.7(2)
C4 C3 Rh1 70.65(14)
C4 C3 C10 124.8(2)
C10 C3 Rh1 110.10(17)
C3 C4 Rh1 73.25(15)
C3 C4 C5 126.4(2)
C5 C4 Rh1 107.35(16)
C4 C5 C6 113.3(2)
C7 C6 C5 111.9(2)
C6 C7 Rh1 113.41(17)
C8 C7 Rh1 69.63(14)
C8 C7 C6 123.7(2)
C7 C8 Rh1 71.56(14)
C7 C8 C9 125.8(2)
C9 C8 Rh1 110.24(17)
C8 C9 C10 113.5(2)
C3 C10 C9 112.9(2)
N12 C11 Rh1 128.92(18)
N12 C11 N15 105.4(2)
N15 C11 Rh1 125.68(18)
N12 C13 C22 124.8(2)
C14 C13 N12 107.1(2)
C14 C13 C22 128.0(3)
N15 C14 C23 124.8(2)
C13 C14 N15 106.5(2)
C13 C14 C23 128.6(2)
N12 C16 C17 111.8(2)
N12 C16 C18 112.6(2)
C17 C16 C18 112.3(2)
N15 C19 C20 111.7(2)
N15 C19 C21 112.2(2)
C20 C19 C21 113.4(2)

loop_
_geom_bond_atom_site_label_1
_geom_bond_atom_site_label_2
_geom_bond_distance
I2 Rh1 2.6729(2)
Rh1 C3 2.234(2)
Rh1 C4 2.202(2)
Rh1 C7 2.132(2)
Rh1 C8 2.107(2)
Rh1 C11 2.021(2)
N12 C11 1.355(3)
N12 C13 1.400(3)
N12 C16 1.476(3)
N15 C11 1.360(3)
N15 C14 1.394(3)
N15 C19 1.482(3)
C3 C4 1.375(4)
C3 C10 1.516(4)
C4 C5 1.504(4)
C5 C6 1.546(4)
C6 C7 1.519(3)
C7 C8 1.409(4)
C8 C9 1.509(4)
C9 C10 1.537(4)
C13 C14 1.351(4)
C13 C22 1.502(4)
C14 C23 1.497(4)
C16 C17 1.520(4)
C16 C18 1.523(4)
C19 C20 1.519(4)
C19 C21 1.526(4)
